data_4314906
loop_
_publ_author_name
'Fabrice Pointillart'
'Thomas Cauchy'
'Yann Le Gal'
'St\'ephane Golhen'
'Olivier Cador'
'Lahc\`ene Ouahab'

_publ_contact_author_address
;Organom\'etalliques et Mat\'eriaux Mol\'eculaires
UMR 6226 CNRS-UR1 Sciences Chimiques de Rennes
Universit\'e de Rennes 1
35042, Rennes Cedex
France
;
_publ_contact_author_email lacene.ouahab@univ-rennes1.fr
_publ_contact_author_fax '+33(0)2 23 23 68 40'
_publ_contact_author_name Ouahab
_publ_contact_author_phone '+33(0)2 23 23 56 59'
_publ_section_title
;
 Experimental and Theoretical Studies on Photophysical Properties: Tuning
 Redox-Active Amido-Tetrathiafulvalene Derivatives in Paramagnetic
 Coordination Complexes
;
_journal_name_full 'Inorganic Chemistry'
_journal_page_first 1947
_journal_page_last 1960
_journal_paper_doi 10.1021/ic9023426
_journal_volume 49
_journal_year 2010
_chemical_formula_sum 'C42 H22 Cu2 F24 N6 O12 S8'
_chemical_formula_weight 1642.22
_chemical_name_systematic
;
 ?
;
_space_group_IT_number 2
_symmetry_cell_setting triclinic
_symmetry_space_group_name_Hall '-P 1'
_symmetry_space_group_name_H-M 'P -1'
_atom_sites_solution_hydrogens geom
_atom_sites_solution_primary direct
_atom_sites_solution_secondary difmap
_audit_creation_method SHELXL-97
_cell_angle_alpha 94.972(5)
_cell_angle_beta 94.610(5)
_cell_angle_gamma 93.274(5)
_cell_formula_units_Z 2
_cell_length_a 9.548(5)
_cell_length_b 14.816(5)
_cell_length_c 21.493(5)
_cell_measurement_reflns_used 12189
_cell_measurement_temperature 293(2)
_cell_measurement_theta_max 26.733
_cell_measurement_theta_min 0.998
_cell_volume 3013(2)
_computing_cell_refinement 'HKL Scalepack (Otwinowski & Minor 1997)'
_computing_data_collection 'Collect (Bruker AXS BV, 1997-2004)'
_computing_data_reduction 'HKL Denzo and Scalepack (Otwinowski & Minor 1997)'
_computing_structure_refinement 'SHELXL-97 (Sheldrick, 1997)'
_computing_structure_solution 'SIR97 (Altomare al, 1999)'
_diffrn_ambient_temperature 293(2)
_diffrn_detector_area_resol_mean 9
_diffrn_measured_fraction_theta_full 0.994
_diffrn_measured_fraction_theta_max 0.994
_diffrn_measurement_device_type kappaCCD
_diffrn_measurement_method CCD
_diffrn_radiation_monochromator graphite
_diffrn_radiation_source 'fine-focus sealed tube'
_diffrn_radiation_type MoK\a
_diffrn_radiation_wavelength 0.71073
_diffrn_reflns_av_R_equivalents 0.0404
_diffrn_reflns_av_sigmaI/netI 0.0602
_diffrn_reflns_limit_h_max 12
_diffrn_reflns_limit_h_min -12
_diffrn_reflns_limit_k_max 18
_diffrn_reflns_limit_k_min -17
_diffrn_reflns_limit_l_max 27
_diffrn_reflns_limit_l_min -27
_diffrn_reflns_number 22554
_diffrn_reflns_theta_full 26.74
_diffrn_reflns_theta_max 26.74
_diffrn_reflns_theta_min 2.27
_exptl_absorpt_coefficient_mu 1.119
_exptl_absorpt_correction_type none
_exptl_crystal_colour brown
_exptl_crystal_density_diffrn 1.810
_exptl_crystal_density_method 'not measured'
_exptl_crystal_description platelet
_exptl_crystal_F_000 1628
_exptl_crystal_size_max 0.15
_exptl_crystal_size_mid 0.10
_exptl_crystal_size_min 0.05
_refine_diff_density_max 0.646
_refine_diff_density_min -0.545
_refine_diff_density_rms 0.084
_refine_ls_extinction_method none
_refine_ls_goodness_of_fit_ref 1.021
_refine_ls_hydrogen_treatment constr
_refine_ls_matrix_type full
_refine_ls_number_parameters 955
_refine_ls_number_reflns 12717
_refine_ls_number_restraints 0
_refine_ls_restrained_S_all 1.021
_refine_ls_R_factor_all 0.1048
_refine_ls_R_factor_gt 0.0628
_refine_ls_shift/su_max 0.001
_refine_ls_shift/su_mean 0.000
_refine_ls_structure_factor_coef Fsqd
_refine_ls_weighting_details 'calc w=1/[\s^2^(Fo^2^)+(0.1135P)^2^+0.6515P] where P=(Fo^2^+2Fc^2^)/3'
_refine_ls_weighting_scheme calc
_refine_ls_wR_factor_gt 0.1680
_refine_ls_wR_factor_ref 0.1965
_reflns_number_gt 7958
_reflns_number_total 12717
_reflns_threshold_expression >2sigma(I)
_cod_data_source_file ic9023426_si_002_3.cif
_cod_data_source_block 6
_cod_database_code 4314906

loop_
_symmetry_equiv_pos_as_xyz
'x, y, z'
'-x, -y, -z'

loop_
_atom_site_label
_atom_site_type_symbol
_atom_site_fract_x
_atom_site_fract_y
_atom_site_fract_z
_atom_site_U_iso_or_equiv
_atom_site_adp_type
_atom_site_occupancy
_atom_site_symmetry_multiplicity
_atom_site_calc_flag
_atom_site_refinement_flags
_atom_site_disorder_assembly
_atom_site_disorder_group
C1 C -0.0610(7) 0.4460(4) 0.3512(3) 0.0831(18) Uani 1 1 d . . .
H1 H -0.1547 0.4252 0.3513 0.100 Uiso 1 1 calc R . .
C2 C 0.0045(7) 0.4399(4) 0.2987(3) 0.0844(18) Uani 1 1 d . . .
H2 H -0.0423 0.4151 0.2609 0.101 Uiso 1 1 calc R . .
C3 C 0.1900(6) 0.5121(3) 0.3835(2) 0.0627(13) Uani 1 1 d . . .
C4 C 0.3109(5) 0.5489(3) 0.4155(2) 0.0554(11) Uani 1 1 d . . .
C5 C 0.5638(5) 0.6168(3) 0.4419(2) 0.0569(11) Uani 1 1 d . . .
H5 H 0.6564 0.6382 0.4392 0.068 Uiso 1 1 calc R . .
C6 C 0.5021(5) 0.6296(3) 0.4957(2) 0.0489(10) Uani 1 1 d . . .
C7 C 0.5672(5) 0.6730(3) 0.5572(2) 0.0478(10) Uani 1 1 d . . .
C8 C 0.7907(4) 0.7368(3) 0.6127(2) 0.0477(9) Uani 1 1 d . . .
C9 C 0.9285(5) 0.7642(3) 0.6057(2) 0.0536(11) Uani 1 1 d . . .
H9 H 0.9594 0.7594 0.5657 0.064 Uiso 1 1 calc R . .
C10 C 0.9720(5) 0.8028(3) 0.7103(2) 0.0538(11) Uani 1 1 d . . .
H10 H 1.0343 0.8264 0.7440 0.065 Uiso 1 1 calc R . .
C11 C 0.7484(5) 0.7442(3) 0.6736(2) 0.0501(10) Uani 1 1 d . . .
H11 H 0.6564 0.7266 0.6807 0.060 Uiso 1 1 calc R . .
C12 C 1.1292(10) 0.9112(8) 0.9221(4) 0.105(3) Uani 1 1 d . . .
C13 C 1.0400(5) 0.8283(5) 0.8897(2) 0.0699(15) Uani 1 1 d . A .
C14 C 1.0562(6) 0.7446(5) 0.9109(3) 0.0774(16) Uani 1 1 d . . .
H14 H 1.1151 0.7412 0.9471 0.093 Uiso 1 1 calc R A .
C15 C 0.9905(7) 0.6653(4) 0.8817(3) 0.0739(15) Uani 1 1 d . A .
C16 C 1.0298(12) 0.5761(8) 0.9057(5) 0.123(3) Uani 1 1 d . . .
C17 C 0.6022(8) 0.7953(7) 0.9854(3) 0.101(2) Uani 1 1 d . . .
C18 C 0.6128(6) 0.7762(4) 0.9152(2) 0.0653(13) Uani 1 1 d . A .
C19 C 0.4934(6) 0.7419(5) 0.8772(3) 0.0787(16) Uani 1 1 d . . .
H19 H 0.4086 0.7320 0.8948 0.094 Uiso 1 1 calc R . .
C20 C 0.4999(5) 0.7229(4) 0.8144(2) 0.0714(14) Uani 1 1 d . A .
C21 C 0.3641(8) 0.6880(10) 0.7750(4) 0.126(4) Uani 1 1 d . . .
C22 C -0.2232(7) 0.9584(4) 0.3158(3) 0.0821(17) Uani 1 1 d . . .
H22 H -0.3202 0.9551 0.3180 0.099 Uiso 1 1 calc R . .
C23 C -0.1683(7) 0.9537(5) 0.2613(3) 0.0874(19) Uani 1 1 d . . .
H23 H -0.2254 0.9482 0.2239 0.105 Uiso 1 1 calc R . .
C24 C 0.0427(5) 0.9812(3) 0.3429(2) 0.0551(11) Uani 1 1 d . . .
C25 C 0.1710(5) 1.0068(3) 0.3725(2) 0.0512(10) Uani 1 1 d . . .
C26 C 0.4275(5) 1.0681(3) 0.3958(2) 0.0555(11) Uani 1 1 d . . .
H26 H 0.5196 1.0894 0.3918 0.067 Uiso 1 1 calc R . .
C27 C 0.3724(5) 1.0767(3) 0.4513(2) 0.0488(10) Uani 1 1 d . . .
C28 C 0.4407(5) 1.1168(3) 0.5123(2) 0.0486(10) Uani 1 1 d . . .
C29 C 0.6602(4) 1.1899(3) 0.5666(2) 0.0457(9) Uani 1 1 d . . .
C30 C 0.8009(4) 1.2117(3) 0.5594(2) 0.0525(10) Uani 1 1 d . . .
H30 H 0.8335 1.2000 0.5201 0.063 Uiso 1 1 calc R . .
C31 C 0.8417(4) 1.2633(3) 0.6617(2) 0.0532(11) Uani 1 1 d . . .
H31 H 0.9046 1.2881 0.6949 0.064 Uiso 1 1 calc R . .
C32 C 0.6158(5) 1.2087(3) 0.6259(2) 0.0475(9) Uani 1 1 d . . .
H32 H 0.5221 1.1961 0.6329 0.057 Uiso 1 1 calc R . .
C33 C 1.0054(7) 1.2347(5) 0.8805(3) 0.0789(17) Uani 1 1 d . . .
C34 C 0.8610(5) 1.2102(4) 0.8441(2) 0.0618(13) Uani 1 1 d . B .
C35 C 0.7781(6) 1.1418(4) 0.8630(3) 0.0738(15) Uani 1 1 d . . .
H35 H 0.8096 1.1143 0.8984 0.089 Uiso 1 1 calc R B .
C36 C 0.6475(6) 1.1107(4) 0.8318(3) 0.0678(13) Uani 1 1 d . B .
C37 C 0.5748(10) 1.0260(6) 0.8536(4) 0.103(2) Uani 1 1 d . . .
C38 C 0.5424(10) 1.4496(8) 0.9138(4) 0.123(3) Uani 1 1 d . . .
C39 C 0.5252(6) 1.3907(4) 0.8515(3) 0.0721(15) Uani 1 1 d . B .
C40 C 0.3943(6) 1.3847(4) 0.8170(3) 0.0708(14) Uani 1 1 d . . .
H40 H 0.3194 1.4131 0.8337 0.085 Uiso 1 1 calc R . .
C41 C 0.3745(5) 1.3376(3) 0.7588(2) 0.0530(10) Uani 1 1 d . B .
C42 C 0.2329(6) 1.3384(4) 0.7223(2) 0.0683(14) Uani 1 1 d . . .
N1 N 0.7054(4) 0.7011(3) 0.55909(19) 0.0517(9) Uani 1 1 d . . .
N2 N 1.0196(4) 0.7973(3) 0.65357(18) 0.0557(9) Uani 1 1 d . . .
N3 N 0.8410(4) 0.7770(2) 0.72224(17) 0.0493(8) Uani 1 1 d . . .
N4 N 0.5762(4) 1.1510(3) 0.51369(19) 0.0493(9) Uani 1 1 d . . .
N5 N 0.8913(4) 1.2486(3) 0.60637(19) 0.0573(10) Uani 1 1 d . . .
N6 N 0.7080(4) 1.2455(2) 0.67370(16) 0.0466(8) Uani 1 1 d . . .
O1 O 0.4961(3) 0.6811(2) 0.60188(15) 0.0591(8) Uani 1 1 d . . .
O2 O 0.9591(4) 0.8488(3) 0.84412(16) 0.0664(9) Uani 1 1 d . . .
O11W O 0.8515(4) 0.7472(4) 0.45307(18) 0.0714(10) Uani 1 1 d . . .
O3 O 0.8982(4) 0.6571(3) 0.83610(19) 0.0777(10) Uani 1 1 d . . .
O12W O 0.2827(5) 0.8104(4) 0.5965(2) 0.0726(12) Uani 1 1 d . . .
O4 O 0.7308(4) 0.7951(3) 0.89806(16) 0.0736(10) Uani 1 1 d . . .
O5 O 0.6009(4) 0.7329(3) 0.78194(16) 0.0719(10) Uani 1 1 d . . .
O6 O 0.3745(3) 1.1171(3) 0.55913(15) 0.0648(9) Uani 1 1 d . . .
O7 O 0.8384(3) 1.2582(2) 0.79873(15) 0.0599(8) Uani 1 1 d . . .
O8 O 0.5825(4) 1.1428(3) 0.78721(18) 0.0706(9) Uani 1 1 d . . .
O9 O 0.6326(4) 1.3534(3) 0.83735(18) 0.0770(11) Uani 1 1 d . . .
O10 O 0.4609(3) 1.2946(2) 0.72921(15) 0.0613(8) Uani 1 1 d . . .
F1 F 1.189(3) 0.8999(14) 0.9746(7) 0.134(7) Uani 0.58(3) 1 d P A 1
F2 F 1.072(3) 0.9840(11) 0.9236(16) 0.162(11) Uani 0.58(3) 1 d P A 1
F3 F 1.240(3) 0.916(2) 0.8829(10) 0.177(9) Uani 0.58(3) 1 d P A 1
F1A F 1.248(3) 0.882(3) 0.958(2) 0.209(18) Uani 0.42(3) 1 d P A 2
F2A F 1.058(5) 0.954(3) 0.961(2) 0.22(2) Uani 0.42(3) 1 d P A 2
F3A F 1.177(4) 0.969(2) 0.8860(8) 0.136(11) Uani 0.42(3) 1 d P A 2
F4 F 1.0502(16) 0.5185(5) 0.8652(4) 0.293(7) Uani 1 1 d . A .
F5 F 1.1359(12) 0.5807(6) 0.9432(6) 0.269(6) Uani 1 1 d . A .
F6 F 0.9430(10) 0.5447(7) 0.9370(6) 0.287(7) Uani 1 1 d . A .
F7 F 0.4790(6) 0.7871(6) 1.0027(2) 0.200(4) Uani 1 1 d . . .
F8 F 0.6618(10) 0.8712(5) 1.0076(2) 0.204(4) Uani 1 1 d . . .
F9 F 0.6699(8) 0.7387(6) 1.0157(2) 0.187(3) Uani 1 1 d . . .
F10 F 0.2615(6) 0.6708(8) 0.8031(3) 0.269(6) Uani 1 1 d . . .
F11 F 0.3329(8) 0.7325(9) 0.7317(4) 0.244(5) Uani 1 1 d . . .
F12 F 0.3887(8) 0.6128(7) 0.7401(5) 0.236(5) Uani 1 1 d . . .
F13 F 1.1077(13) 1.2051(13) 0.8488(7) 0.108(7) Uani 0.61(3) 1 d P B 3
F14 F 1.0181(13) 1.2029(17) 0.9356(6) 0.116(7) Uani 0.61(3) 1 d P B 3
F15 F 1.0337(16) 1.3235(6) 0.8900(10) 0.112(6) Uani 0.61(3) 1 d P B 3
F13A F 1.094(3) 1.265(4) 0.8504(15) 0.19(2) Uani 0.39(3) 1 d P B 4
F14A F 1.057(4) 1.1586(15) 0.897(3) 0.185(18) Uani 0.39(3) 1 d P B 4
F15A F 0.992(2) 1.280(4) 0.9304(15) 0.188(18) Uani 0.39(3) 1 d P B 4
F16 F 0.6155(18) 1.0102(10) 0.9095(4) 0.129(5) Uani 0.64(2) 1 d P B 5
F17 F 0.588(4) 0.9585(8) 0.8176(6) 0.185(12) Uani 0.64(2) 1 d P B 5
F18 F 0.4403(14) 1.0385(15) 0.8580(11) 0.188(11) Uani 0.64(2) 1 d P B 5
F16A F 0.654(3) 0.962(3) 0.863(4) 0.29(3) Uani 0.36(2) 1 d P B 6
F17A F 0.487(2) 0.9812(14) 0.8001(11) 0.110(7) Uani 0.36(2) 1 d P B 6
F18A F 0.483(7) 1.039(3) 0.886(2) 0.30(3) Uani 0.36(2) 1 d P B 6
F19 F 0.6277(7) 1.4228(5) 0.9545(2) 0.182(3) Uani 1 1 d . . .
F20 F 0.4236(7) 1.4620(7) 0.9374(3) 0.230(5) Uani 1 1 d . . .
F21 F 0.5919(12) 1.5288(5) 0.9045(4) 0.233(5) Uani 1 1 d . . .
F22 F 0.1354(3) 1.3780(3) 0.75363(17) 0.0956(11) Uani 1 1 d . . .
F23 F 0.1815(4) 1.2569(3) 0.7000(2) 0.1153(15) Uani 1 1 d . . .
F24 F 0.2435(4) 1.3851(3) 0.67168(17) 0.1003(12) Uani 1 1 d . . .
S1 S 0.03354(18) 0.49378(11) 0.41887(8) 0.0817(4) Uani 1 1 d . . .
S2 S 0.17872(18) 0.47944(10) 0.30293(6) 0.0745(4) Uani 1 1 d . . .
S4 S 0.32590(14) 0.58830(8) 0.49575(5) 0.0576(3) Uani 1 1 d . . .
S3 S 0.46693(16) 0.55988(9) 0.37823(6) 0.0653(3) Uani 1 1 d . . .
S5 S -0.10858(14) 0.97074(10) 0.38358(6) 0.0656(3) Uani 1 1 d . . .
S6 S 0.01295(17) 0.95826(10) 0.26175(6) 0.0731(4) Uani 1 1 d . . .
S8 S 0.19788(12) 1.03368(8) 0.45402(5) 0.0527(3) Uani 1 1 d . . .
S7 S 0.32310(14) 1.01614(9) 0.33190(6) 0.0614(3) Uani 1 1 d . . .
Cu1 Cu 0.78877(6) 0.77831(4) 0.81226(3) 0.05558(18) Uani 1 1 d . A .
Cu2 Cu 0.65035(6) 1.27403(4) 0.76183(3) 0.05458(18) Uani 1 1 d . B .
H1N H 0.737(6) 0.705(4) 0.525(3) 0.072(17) Uiso 1 1 d . . .
H1W H 0.878(7) 0.691(5) 0.453(3) 0.09(2) Uiso 1 1 d . . .
H2W H 0.815(6) 0.797(4) 0.443(3) 0.074(19) Uiso 1 1 d . . .
H3W H 0.235(8) 0.831(5) 0.608(3) 0.08(3) Uiso 1 1 d . . .
H4N H 0.617(6) 1.147(3) 0.484(3) 0.056(15) Uiso 1 1 d . . .
H4W H 0.323(7) 0.761(4) 0.608(3) 0.08(2) Uiso 1 1 d . . .

loop_
_atom_site_aniso_label
_atom_site_aniso_U_11
_atom_site_aniso_U_22
_atom_site_aniso_U_33
_atom_site_aniso_U_23
_atom_site_aniso_U_13
_atom_site_aniso_U_12
C1 0.073(4) 0.076(4) 0.092(5) -0.004(3) -0.024(3) -0.007(3)
C2 0.092(5) 0.072(4) 0.080(4) -0.007(3) -0.032(4) -0.003(3)
C3 0.085(4) 0.048(3) 0.052(3) 0.004(2) -0.004(2) -0.005(2)
C4 0.071(3) 0.049(2) 0.044(2) 0.0030(19) -0.002(2) -0.003(2)
C5 0.063(3) 0.057(3) 0.048(2) -0.003(2) 0.001(2) 0.004(2)
C6 0.054(3) 0.046(2) 0.046(2) 0.0054(18) -0.0008(19) 0.0074(19)
C7 0.050(3) 0.047(2) 0.045(2) 0.0030(18) -0.0031(19) 0.0063(18)
C8 0.044(2) 0.053(2) 0.046(2) 0.0063(18) 0.0001(18) 0.0072(18)
C9 0.048(2) 0.066(3) 0.048(2) 0.009(2) 0.0074(19) 0.003(2)
C10 0.046(2) 0.062(3) 0.053(3) 0.005(2) 0.0032(19) 0.001(2)
C11 0.044(2) 0.063(3) 0.043(2) 0.0034(19) 0.0022(18) 0.006(2)
C12 0.092(6) 0.144(8) 0.069(5) 0.007(5) -0.019(4) -0.037(5)
C13 0.046(3) 0.117(5) 0.044(3) 0.005(3) 0.002(2) -0.005(3)
C14 0.058(3) 0.126(5) 0.049(3) 0.014(3) -0.002(2) 0.014(3)
C15 0.075(4) 0.097(4) 0.056(3) 0.020(3) 0.017(3) 0.026(3)
C16 0.140(8) 0.144(8) 0.099(6) 0.060(6) 0.017(6) 0.054(6)
C17 0.086(5) 0.163(8) 0.048(3) 0.002(4) -0.003(3) -0.003(5)
C18 0.058(3) 0.091(4) 0.049(3) 0.006(2) 0.005(2) 0.014(3)
C19 0.057(3) 0.122(5) 0.057(3) 0.003(3) 0.009(2) 0.000(3)
C20 0.049(3) 0.111(4) 0.053(3) 0.001(3) 0.006(2) -0.005(3)
C21 0.064(4) 0.245(12) 0.060(4) -0.009(6) 0.008(3) -0.035(6)
C22 0.063(3) 0.099(4) 0.080(4) -0.005(3) -0.012(3) 0.010(3)
C23 0.087(4) 0.101(5) 0.067(4) -0.007(3) -0.024(3) 0.010(3)
C24 0.068(3) 0.052(2) 0.044(2) -0.0034(19) 0.003(2) 0.004(2)
C25 0.059(3) 0.050(2) 0.043(2) -0.0041(18) 0.0031(19) 0.004(2)
C26 0.058(3) 0.057(3) 0.051(3) 0.000(2) 0.009(2) 0.002(2)
C27 0.048(2) 0.049(2) 0.050(2) 0.0020(19) 0.0055(19) 0.0060(18)
C28 0.045(2) 0.052(2) 0.049(2) 0.0043(19) 0.0038(19) 0.0108(19)
C29 0.040(2) 0.054(2) 0.045(2) 0.0101(18) 0.0040(17) 0.0084(18)
C30 0.037(2) 0.075(3) 0.047(2) 0.010(2) 0.0091(18) 0.004(2)
C31 0.035(2) 0.070(3) 0.054(3) 0.005(2) -0.0012(18) 0.000(2)
C32 0.041(2) 0.057(2) 0.045(2) 0.0055(19) 0.0038(17) 0.0077(18)
C33 0.068(4) 0.108(5) 0.058(3) 0.009(3) -0.016(3) 0.009(4)
C34 0.051(3) 0.087(4) 0.047(3) 0.003(2) -0.003(2) 0.019(3)
C35 0.070(4) 0.093(4) 0.060(3) 0.022(3) 0.001(3) 0.009(3)
C36 0.069(3) 0.078(3) 0.058(3) 0.008(3) 0.013(3) 0.007(3)
C37 0.113(7) 0.099(6) 0.097(6) 0.022(5) 0.008(5) -0.015(5)
C38 0.106(6) 0.147(8) 0.102(6) -0.065(5) -0.019(5) 0.050(6)
C39 0.065(3) 0.089(4) 0.057(3) -0.023(3) -0.003(2) 0.017(3)
C40 0.060(3) 0.088(4) 0.062(3) -0.011(3) 0.004(2) 0.018(3)
C41 0.047(2) 0.065(3) 0.048(2) 0.007(2) 0.0060(19) 0.007(2)
C42 0.057(3) 0.094(4) 0.053(3) -0.001(3) 0.002(2) 0.014(3)
N1 0.047(2) 0.065(2) 0.042(2) 0.0008(17) 0.0004(17) 0.0043(17)
N2 0.046(2) 0.068(2) 0.053(2) 0.0064(18) 0.0045(17) 0.0000(17)
N3 0.0410(19) 0.058(2) 0.048(2) 0.0038(16) -0.0031(15) 0.0037(16)
N4 0.0391(19) 0.064(2) 0.044(2) 0.0014(17) 0.0065(16) 0.0013(16)
N5 0.0371(19) 0.079(3) 0.056(2) 0.007(2) 0.0060(16) 0.0038(18)
N6 0.0404(18) 0.058(2) 0.0415(18) 0.0046(15) 0.0026(14) 0.0076(15)
O1 0.0504(18) 0.080(2) 0.0450(17) -0.0009(15) 0.0036(14) -0.0023(16)
O2 0.061(2) 0.085(2) 0.0501(19) 0.0049(17) -0.0028(16) -0.0064(17)
O11W 0.067(2) 0.091(3) 0.059(2) 0.010(2) 0.0150(18) 0.009(2)
O3 0.083(3) 0.081(3) 0.068(2) 0.0074(19) -0.003(2) 0.010(2)
O12W 0.055(2) 0.097(3) 0.072(3) 0.021(2) 0.023(2) 0.013(2)
O4 0.057(2) 0.114(3) 0.0479(19) -0.0023(19) 0.0041(16) 0.000(2)
O5 0.0447(18) 0.117(3) 0.0493(18) -0.0073(18) 0.0044(14) -0.0103(18)
O6 0.0456(18) 0.099(3) 0.0487(18) 0.0012(17) 0.0090(14) -0.0045(17)
O7 0.0457(17) 0.082(2) 0.0525(18) 0.0105(16) -0.0018(14) 0.0083(16)
O8 0.070(2) 0.074(2) 0.066(2) 0.0076(18) -0.0018(18) -0.0064(18)
O9 0.063(2) 0.100(3) 0.062(2) -0.023(2) -0.0103(17) 0.018(2)
O10 0.0507(18) 0.087(2) 0.0451(17) -0.0059(16) 0.0005(14) 0.0186(16)
F1 0.133(14) 0.171(13) 0.080(7) 0.006(7) -0.062(8) -0.035(11)
F2 0.18(2) 0.103(9) 0.18(2) -0.034(11) -0.081(16) -0.011(10)
F3 0.141(12) 0.165(16) 0.211(19) -0.033(12) 0.049(11) -0.085(12)
F1A 0.092(14) 0.25(2) 0.25(4) -0.06(2) -0.085(16) 0.022(14)
F2A 0.27(4) 0.19(3) 0.17(2) -0.11(2) 0.11(3) -0.10(3)
F3A 0.18(2) 0.130(17) 0.082(10) -0.002(9) -0.001(10) -0.082(15)
F4 0.60(2) 0.139(6) 0.168(7) 0.041(5) 0.036(10) 0.198(10)
F5 0.275(11) 0.201(7) 0.325(13) 0.104(8) -0.132(10) 0.073(7)
F6 0.212(9) 0.296(11) 0.419(16) 0.286(12) 0.121(10) 0.083(8)
F7 0.092(3) 0.445(11) 0.058(3) -0.022(4) 0.022(2) 0.012(5)
F8 0.313(10) 0.210(7) 0.074(3) -0.055(4) 0.063(4) -0.072(7)
F9 0.195(6) 0.306(9) 0.068(3) 0.053(4) -0.002(3) 0.055(6)
F10 0.088(3) 0.588(16) 0.096(4) -0.078(6) 0.028(3) -0.146(6)
F11 0.127(5) 0.422(16) 0.169(7) 0.089(9) -0.084(5) -0.055(7)
F12 0.138(6) 0.323(11) 0.207(8) -0.127(9) -0.004(6) -0.077(7)
F13 0.052(4) 0.162(13) 0.100(11) -0.040(10) -0.006(5) 0.017(7)
F14 0.092(7) 0.189(17) 0.066(6) 0.045(8) -0.029(5) -0.009(8)
F15 0.102(9) 0.093(6) 0.124(12) -0.024(6) -0.047(7) 0.004(4)
F13A 0.073(15) 0.36(6) 0.15(3) 0.14(4) -0.044(15) -0.07(3)
F14A 0.14(2) 0.138(15) 0.26(4) 0.05(2) -0.12(3) 0.019(12)
F15A 0.109(12) 0.34(5) 0.096(19) -0.08(3) -0.016(12) -0.01(2)
F16 0.174(12) 0.142(9) 0.072(6) 0.052(5) 0.004(5) -0.037(8)
F17 0.39(4) 0.081(8) 0.082(6) 0.011(5) 0.023(11) -0.045(12)
F18 0.098(8) 0.243(19) 0.24(2) 0.151(19) -0.001(10) -0.033(9)
F16A 0.122(16) 0.17(3) 0.61(9) 0.26(5) -0.06(4) -0.012(17)
F17A 0.122(14) 0.087(10) 0.116(14) 0.021(10) -0.008(10) -0.027(8)
F18A 0.38(6) 0.29(4) 0.19(3) -0.15(3) 0.23(4) -0.23(4)
F19 0.179(6) 0.263(7) 0.084(3) -0.081(4) -0.054(4) 0.090(5)
F20 0.126(5) 0.398(12) 0.135(5) -0.166(7) -0.015(4) 0.076(6)
F21 0.362(14) 0.116(5) 0.194(7) -0.081(5) -0.041(8) 0.002(6)
F22 0.0557(19) 0.152(3) 0.079(2) -0.004(2) 0.0049(16) 0.037(2)
F23 0.074(2) 0.102(3) 0.156(4) -0.018(3) -0.038(2) 0.001(2)
F24 0.077(2) 0.159(4) 0.071(2) 0.032(2) 0.0020(17) 0.035(2)
S1 0.0836(10) 0.0899(10) 0.0662(9) -0.0030(7) -0.0005(7) -0.0175(8)
S2 0.0969(11) 0.0698(8) 0.0514(7) -0.0046(6) -0.0076(7) -0.0068(7)
S4 0.0629(7) 0.0625(7) 0.0449(6) 0.0028(5) -0.0012(5) -0.0074(5)
S3 0.0812(9) 0.0656(7) 0.0463(6) -0.0050(5) 0.0047(6) -0.0019(6)
S5 0.0599(8) 0.0755(8) 0.0598(7) 0.0002(6) 0.0057(6) -0.0027(6)
S6 0.0844(10) 0.0830(9) 0.0470(7) -0.0107(6) -0.0008(6) -0.0044(7)
S8 0.0496(6) 0.0649(7) 0.0423(6) -0.0011(5) 0.0061(4) -0.0015(5)
S7 0.0672(8) 0.0669(7) 0.0489(6) -0.0069(5) 0.0143(5) -0.0007(6)
Cu1 0.0445(3) 0.0756(4) 0.0445(3) 0.0004(3) -0.0006(2) -0.0011(3)
Cu2 0.0452(3) 0.0742(4) 0.0434(3) -0.0004(3) -0.0010(2) 0.0105(3)

loop_
_atom_type_symbol
_atom_type_description
_atom_type_scat_dispersion_real
_atom_type_scat_dispersion_imag
_atom_type_scat_source
C C 0.0033 0.0016 'International Tables Vol C Tables 4.2.6.8 and 6.1.1.4'
H H 0.0000 0.0000 'International Tables Vol C Tables 4.2.6.8 and 6.1.1.4'
N N 0.0061 0.0033 'International Tables Vol C Tables 4.2.6.8 and 6.1.1.4'
O O 0.0106 0.0060 'International Tables Vol C Tables 4.2.6.8 and 6.1.1.4'
F F 0.0171 0.0103 'International Tables Vol C Tables 4.2.6.8 and 6.1.1.4'
S S 0.1246 0.1234 'International Tables Vol C Tables 4.2.6.8 and 6.1.1.4'
Cu Cu 0.3201 1.2651 'International Tables Vol C Tables 4.2.6.8 and 6.1.1.4'

loop_
_geom_angle_atom_site_label_1
_geom_angle_atom_site_label_2
_geom_angle_atom_site_label_3
_geom_angle
_geom_angle_site_symmetry_1
_geom_angle_site_symmetry_3
_geom_angle_publ_flag
C2 C1 S1 117.8(5) . . ?
C1 C2 S2 117.9(5) . . ?
C4 C3 S1 123.1(4) . . ?
C4 C3 S2 122.2(4) . . ?
S1 C3 S2 114.6(3) . . ?
C3 C4 S3 120.9(4) . . ?
C3 C4 S4 124.1(4) . . ?
S3 C4 S4 114.9(3) . . ?
C6 C5 S3 118.1(4) . . ?
C5 C6 C7 127.5(4) . . ?
C5 C6 S4 117.5(4) . . ?
C7 C6 S4 115.0(3) . . ?
O1 C7 N1 124.3(4) . . ?
O1 C7 C6 119.7(4) . . ?
N1 C7 C6 116.0(4) . . ?
C9 C8 C11 116.8(4) . . ?
C9 C8 N1 118.1(4) . . ?
C11 C8 N1 125.0(4) . . ?
N2 C9 C8 123.2(4) . . ?
N2 C10 N3 124.8(4) . . ?
N3 C11 C8 120.0(4) . . ?
F2 C12 F1 110.9(14) . . ?
F2 C12 F2A 45.4(18) . . ?
F1 C12 F2A 76(2) . . ?
F2 C12 F3A 64.5(15) . . ?
F1 C12 F3A 123.0(12) . . ?
F2A C12 F3A 107(2) . . ?
F2 C12 F3 108.5(16) . . ?
F1 C12 F3 104.1(14) . . ?
F2A C12 F3 146.7(15) . . ?
F3A C12 F3 44.2(13) . . ?
F2 C12 F1A 132.2(17) . . ?
F1 C12 F1A 31.2(17) . . ?
F2A C12 F1A 106(2) . . ?
F3A C12 F1A 107(2) . . ?
F3 C12 F1A 75.3(17) . . ?
F2 C12 C13 115.9(10) . . ?
F1 C12 C13 115.1(11) . . ?
F2A C12 C13 109.4(13) . . ?
F3A C12 C13 116.6(9) . . ?
F3 C12 C13 100.8(11) . . ?
F1A C12 C13 109.6(17) . . ?
O2 C13 C14 128.3(5) . . ?
O2 C13 C12 112.2(6) . . ?
C14 C13 C12 119.6(6) . . ?
C13 C14 C15 123.8(5) . . ?
O3 C15 C14 127.3(5) . . ?
O3 C15 C16 114.2(7) . . ?
C14 C15 C16 118.5(7) . . ?
F4 C16 F6 107.6(13) . . ?
F4 C16 F5 105.2(11) . . ?
F6 C16 F5 100.5(10) . . ?
F4 C16 C15 114.1(8) . . ?
F6 C16 C15 112.9(9) . . ?
F5 C16 C15 115.4(11) . . ?
F7 C17 F8 110.2(9) . . ?
F7 C17 F9 104.0(8) . . ?
F8 C17 F9 102.8(7) . . ?
F7 C17 C18 115.1(6) . . ?
F8 C17 C18 113.1(7) . . ?
F9 C17 C18 110.6(7) . . ?
O4 C18 C19 126.7(5) . . ?
O4 C18 C17 114.3(5) . . ?
C19 C18 C17 119.0(5) . . ?
C20 C19 C18 120.4(5) . . ?
O5 C20 C19 129.7(5) . . ?
O5 C20 C21 112.5(5) . . ?
C19 C20 C21 117.8(5) . . ?
F11 C21 F10 110.6(11) . . ?
F11 C21 F12 96.3(8) . . ?
F10 C21 F12 107.5(11) . . ?
F11 C21 C20 114.3(9) . . ?
F10 C21 C20 117.2(6) . . ?
F12 C21 C20 108.7(9) . . ?
C23 C22 S5 118.0(5) . . ?
C22 C23 S6 117.9(5) . . ?
C25 C24 S6 123.2(4) . . ?
C25 C24 S5 122.2(4) . . ?
S6 C24 S5 114.6(3) . . ?
C24 C25 S7 122.3(4) . . ?
C24 C25 S8 122.6(4) . . ?
S7 C25 S8 115.1(3) . . ?
C27 C26 S7 118.3(4) . . ?
C26 C27 C28 128.3(4) . . ?
C26 C27 S8 117.4(4) . . ?
C28 C27 S8 114.2(3) . . ?
O6 C28 N4 123.2(4) . . ?
O6 C28 C27 119.4(4) . . ?
N4 C28 C27 117.3(4) . . ?
C32 C29 C30 116.7(4) . . ?
C32 C29 N4 125.9(4) . . ?
C30 C29 N4 117.4(4) . . ?
N5 C30 C29 122.9(4) . . ?
N5 C31 N6 125.1(4) . . ?
N6 C32 C29 120.3(4) . . ?
F13A C33 F15A 114(2) . . ?
F13A C33 F13 42(3) . . ?
F15A C33 F13 138.0(12) . . ?
F13A C33 F14 129.8(12) . . ?
F15A C33 F14 56(2) . . ?
F13 C33 F14 107.7(10) . . ?
F13A C33 F14A 103.3(19) . . ?
F15A C33 F14A 104.6(19) . . ?
F13 C33 F14A 64(2) . . ?
F14 C33 F14A 50(2) . . ?
F13A C33 F15 64(3) . . ?
F15A C33 F15 56(2) . . ?
F13 C33 F15 104.6(10) . . ?
F14 C33 F15 106.7(10) . . ?
F14A C33 F15 139.7(11) . . ?
F13A C33 C34 115.1(11) . . ?
F15A C33 C34 110.5(11) . . ?
F13 C33 C34 111.4(7) . . ?
F14 C33 C34 113.7(7) . . ?
F14A C33 C34 107.8(10) . . ?
F15 C33 C34 112.2(6) . . ?
O7 C34 C35 129.3(5) . . ?
O7 C34 C33 112.5(5) . . ?
C35 C34 C33 118.2(5) . . ?
C34 C35 C36 123.3(5) . . ?
O8 C36 C35 128.1(5) . . ?
O8 C36 C37 114.7(6) . . ?
C35 C36 C37 117.2(6) . . ?
F18A C37 F17 128(2) . . ?
F18A C37 F16A 119(3) . . ?
F17 C37 F16A 53(3) . . ?
F18A C37 F16 71(4) . . ?
F17 C37 F16 109.4(12) . . ?
F16A C37 F16 60(4) . . ?
F18A C37 F18 32(3) . . ?
F17 C37 F18 110.0(17) . . ?
F16A C37 F18 134.9(18) . . ?
F16 C37 F18 101.9(12) . . ?
F18A C37 F17A 97(3) . . ?
F17 C37 F17A 47.0(13) . . ?
F16A C37 F17A 98(3) . . ?
F16 C37 F17A 138.2(11) . . ?
F18 C37 F17A 68.0(12) . . ?
F18A C37 C36 115(2) . . ?
F17 C37 C36 111.2(10) . . ?
F16A C37 C36 115.4(16) . . ?
F16 C37 C36 114.2(9) . . ?
F18 C37 C36 109.7(9) . . ?
F17A C37 C36 107.2(10) . . ?
F19 C38 F21 105.1(9) . . ?
F19 C38 F20 109.4(10) . . ?
F21 C38 F20 105.3(9) . . ?
F19 C38 C39 114.8(6) . . ?
F21 C38 C39 108.8(9) . . ?
F20 C38 C39 112.7(7) . . ?
O9 C39 C40 127.4(5) . . ?
O9 C39 C38 114.6(5) . . ?
C40 C39 C38 118.1(5) . . ?
C41 C40 C39 120.9(5) . . ?
O10 C41 C40 128.8(5) . . ?
O10 C41 C42 112.9(4) . . ?
C40 C41 C42 118.3(4) . . ?
F23 C42 F22 107.9(5) . . ?
F23 C42 F24 105.1(5) . . ?
F22 C42 F24 104.9(5) . . ?
F23 C42 C41 112.8(5) . . ?
F22 C42 C41 114.7(4) . . ?
F24 C42 C41 110.6(5) . . ?
C7 N1 C8 125.9(4) . . ?
C9 N2 C10 116.8(4) . . ?
C10 N3 C11 118.4(4) . . ?
C10 N3 Cu1 120.3(3) . . ?
C11 N3 Cu1 121.2(3) . . ?
C28 N4 C29 126.3(4) . . ?
C31 N5 C30 116.9(4) . . ?
C31 N6 C32 118.0(4) . . ?
C31 N6 Cu2 119.6(3) . . ?
C32 N6 Cu2 122.4(3) . . ?
C13 O2 Cu1 123.7(4) . . ?
C15 O3 Cu1 118.3(4) . . ?
C18 O4 Cu1 126.9(3) . . ?
C20 O5 Cu1 126.0(3) . . ?
C34 O7 Cu2 122.4(3) . . ?
C36 O8 Cu2 119.2(4) . . ?
C39 O9 Cu2 126.1(3) . . ?
C41 O10 Cu2 125.0(3) . . ?
C1 S1 C3 94.9(3) . . ?
C2 S2 C3 94.7(3) . . ?
C6 S4 C4 93.9(2) . . ?
C5 S3 C4 95.2(2) . . ?
C22 S5 C24 94.0(3) . . ?
C23 S6 C24 94.6(3) . . ?
C27 S8 C25 93.8(2) . . ?
C26 S7 C25 94.5(2) . . ?
O5 Cu1 O2 167.60(18) . . ?
O5 Cu1 O4 90.21(15) . . ?
O2 Cu1 O4 86.36(15) . . ?
O5 Cu1 N3 89.56(14) . . ?
O2 Cu1 N3 92.34(15) . . ?
O4 Cu1 N3 172.77(16) . . ?
O5 Cu1 O3 104.85(18) . . ?
O2 Cu1 O3 87.09(16) . . ?
O4 Cu1 O3 90.12(16) . . ?
N3 Cu1 O3 96.93(15) . . ?
O10 Cu2 O7 176.66(14) . . ?
O10 Cu2 O9 91.43(14) . . ?
O7 Cu2 O9 85.23(15) . . ?
O10 Cu2 N6 91.02(14) . . ?
O7 Cu2 N6 91.96(14) . . ?
O9 Cu2 N6 154.02(18) . . ?
O10 Cu2 O8 91.13(16) . . ?
O7 Cu2 O8 89.69(15) . . ?
O9 Cu2 O8 103.28(17) . . ?
N6 Cu2 O8 102.53(15) . . ?

loop_
_geom_bond_atom_site_label_1
_geom_bond_atom_site_label_2
_geom_bond_distance
_geom_bond_site_symmetry_2
_geom_bond_publ_flag
C1 C2 1.333(10) . ?
C1 S1 1.723(6) . ?
C2 S2 1.724(7) . ?
C3 C4 1.355(7) . ?
C3 S1 1.748(6) . ?
C3 S2 1.751(5) . ?
C4 S3 1.754(5) . ?
C4 S4 1.765(5) . ?
C5 C6 1.344(7) . ?
C5 S3 1.717(5) . ?
C6 C7 1.489(6) . ?
C6 S4 1.757(5) . ?
C7 O1 1.221(5) . ?
C7 N1 1.357(6) . ?
C8 C9 1.378(6) . ?
C8 C11 1.399(6) . ?
C8 N1 1.401(6) . ?
C9 N2 1.332(6) . ?
C10 N2 1.333(6) . ?
C10 N3 1.338(6) . ?
C11 N3 1.351(5) . ?
C12 F2 1.234(17) . ?
C12 F1 1.250(14) . ?
C12 F2A 1.26(3) . ?
C12 F3A 1.298(19) . ?
C12 F3 1.41(2) . ?
C12 F1A 1.43(3) . ?
C12 C13 1.534(10) . ?
C13 O2 1.266(6) . ?
C13 C14 1.371(9) . ?
C14 C15 1.376(9) . ?
C15 O3 1.257(7) . ?
C15 C16 1.515(10) . ?
C16 F4 1.201(11) . ?
C16 F6 1.207(11) . ?
C16 F5 1.238(13) . ?
C17 F7 1.264(9) . ?
C17 F8 1.267(10) . ?
C17 F9 1.279(10) . ?
C17 C18 1.522(8) . ?
C18 O4 1.238(6) . ?
C18 C19 1.393(8) . ?
C19 C20 1.362(7) . ?
C20 O5 1.244(6) . ?
C20 C21 1.528(9) . ?
C21 F11 1.215(12) . ?
C21 F10 1.217(8) . ?
C21 F12 1.332(13) . ?
C22 C23 1.319(9) . ?
C22 S5 1.740(6) . ?
C23 S6 1.728(7) . ?
C24 C25 1.352(7) . ?
C24 S6 1.745(5) . ?
C24 S5 1.753(5) . ?
C25 S7 1.758(5) . ?
C25 S8 1.758(4) . ?
C26 C27 1.341(6) . ?
C26 S7 1.726(5) . ?
C27 C28 1.478(6) . ?
C27 S8 1.758(5) . ?
C28 O6 1.230(5) . ?
C28 N4 1.359(6) . ?
C29 C32 1.386(6) . ?
C29 C30 1.387(6) . ?
C29 N4 1.398(6) . ?
C30 N5 1.331(6) . ?
C31 N5 1.319(6) . ?
C31 N6 1.339(5) . ?
C32 N6 1.353(5) . ?
C33 F13A 1.20(2) . ?
C33 F15A 1.233(19) . ?
C33 F13 1.310(13) . ?
C33 F14 1.312(12) . ?
C33 F14A 1.322(17) . ?
C33 F15 1.322(11) . ?
C33 C34 1.537(7) . ?
C34 O7 1.269(6) . ?
C34 C35 1.360(8) . ?
C35 C36 1.401(8) . ?
C36 O8 1.245(6) . ?
C36 C37 1.526(9) . ?
C37 F18A 1.18(4) . ?
C37 F17 1.230(16) . ?
C37 F16A 1.27(3) . ?
C37 F16 1.277(12) . ?
C37 F18 1.318(17) . ?
C37 F17A 1.46(2) . ?
C38 F19 1.252(10) . ?
C38 F21 1.278(13) . ?
C38 F20 1.295(11) . ?
C38 C39 1.526(8) . ?
C39 O9 1.239(6) . ?
C39 C40 1.395(7) . ?
C40 C41 1.373(7) . ?
C41 O10 1.251(5) . ?
C41 C42 1.509(7) . ?
C42 F23 1.312(7) . ?
C42 F22 1.326(6) . ?
C42 F24 1.346(6) . ?
N3 Cu1 2.035(4) . ?
N6 Cu2 2.031(4) . ?
O2 Cu1 1.925(4) . ?
O3 Cu1 2.207(4) . ?
O4 Cu1 1.967(4) . ?
O5 Cu1 1.922(3) . ?
O7 Cu2 1.939(3) . ?
O8 Cu2 2.144(4) . ?
O9 Cu2 1.945(4) . ?
O10 Cu2 1.937(3) . ?
